data_7124248
loop_
_publ_author_name
'Belle, Catherine'
'Isaac, James Alfred'
'Thibon-Pourret, Aurore'
'Durand, Am\'elie'
'Philouze, Christian'
'Le Poul, Nicolas'

_publ_section_title
;
 High-valent CuIICuIII Species in Action: Demonstration of Aliphatic C---H
 Bond Activation at Room Temperature
;
_journal_name_full 'Chemical Communications'
_journal_paper_doi 10.1039/C9CC04422A
_journal_year 2019
_chemical_formula_moiety 'C32 H28 Cu2 N6 O2, 2(Cl O4), 6(H2 O)'
_chemical_formula_sum 'C32 H40 Cl2 Cu2 N6 O16'
_chemical_formula_weight 962.68
_space_group_crystal_system monoclinic
_space_group_IT_number 15
_space_group_name_Hall '-C 2yc'
_space_group_name_H-M_alt 'C 1 2/c 1'
_symmetry_space_group_name_Hall '-C 2yc'
_symmetry_space_group_name_H-M 'C 1 2/c 1'
_atom_sites_solution_hydrogens mixed
_atom_sites_solution_primary direct
_audit_creation_date 2019-01-11
_audit_creation_method
;
Olex2 1.2
(compiled 2014.07.22 svn.r2960 for OlexSys, GUI svn.r4862)
;
_audit_update_record
;
2019-01-11 deposited with the CCDC.    2019-09-27 downloaded from the CCDC.
;
_cell_angle_alpha 90
_cell_angle_beta 107.88(3)
_cell_angle_gamma 90
_cell_formula_units_Z 4
_cell_length_a 26.151(5)
_cell_length_b 10.682(2)
_cell_length_c 14.443(3)
_cell_measurement_reflns_used 15115
_cell_measurement_temperature 200
_cell_measurement_theta_max 27.500
_cell_measurement_theta_min 2.075
_cell_volume 3839.7(15)
_computing_cell_refinement EvalCCD
_computing_data_collection Collect
_computing_data_reduction EvalCCD
_computing_molecular_graphics 'Olex2 (Dolomanov et al., 2009)'
_computing_publication_material 'Olex2 (Dolomanov et al., 2009)'
_computing_structure_refinement
;
SHELXL, G.M. Sheldrick, Acta Cryst.
(2008). A64, 112-122
;
_computing_structure_solution 'XS (Sheldrick, 2008)'
_diffrn_ambient_temperature 200
_diffrn_detector 'CCD area detector'
_diffrn_detector_type 'APEX II'
_diffrn_measured_fraction_theta_full 0.993
_diffrn_measured_fraction_theta_max 0.990
_diffrn_measurement_device_type 'Bruker-AXS-enraf-nonius KappaAPEXII'
_diffrn_measurement_method 'Phi and omega scans'
_diffrn_radiation_collimation 'Montel optic'
_diffrn_radiation_detector CCD
_diffrn_radiation_monochromator 'Multilayer mirrors'
_diffrn_radiation_probe x-ray
_diffrn_radiation_type MoK\a
_diffrn_radiation_wavelength 0.71073
_diffrn_reflns_av_R_equivalents 0.0241
_diffrn_reflns_av_unetI/netI 0.0234
_diffrn_reflns_Laue_measured_fraction_full 0.993
_diffrn_reflns_Laue_measured_fraction_max 0.990
_diffrn_reflns_limit_h_max 25
_diffrn_reflns_limit_h_min -33
_diffrn_reflns_limit_k_max 13
_diffrn_reflns_limit_k_min -12
_diffrn_reflns_limit_l_max 18
_diffrn_reflns_limit_l_min -18
_diffrn_reflns_number 15115
_diffrn_reflns_point_group_measured_fraction_full 0.993
_diffrn_reflns_point_group_measured_fraction_max 0.990
_diffrn_reflns_theta_full 25.242
_diffrn_reflns_theta_max 27.499
_diffrn_reflns_theta_min 2.075
_diffrn_source 'Incoatec ISG250'
_diffrn_source_target Mo
_diffrn_source_type 'Microfocus sealed tube'
_exptl_absorpt_coefficient_mu 1.328
_exptl_absorpt_correction_T_max 1
_exptl_absorpt_correction_T_min 0.739298
_exptl_absorpt_correction_type multi-scan
_exptl_absorpt_process_details
;
SADABS-2004/1 (Bruker,2004) was used for absorption correction.
R(int) was 0.0909 before and 0.0281 after correction.
The Ratio of minimum to maximum transmission is 0.7393.
The \l/2 correction factor is 0.0015.
;
_exptl_crystal_colour blue
_exptl_crystal_colour_primary blue
_exptl_crystal_density_diffrn 1.665
_exptl_crystal_description prism
_exptl_crystal_F_000 1976
_exptl_crystal_size_max 0.41
_exptl_crystal_size_mid 0.4
_exptl_crystal_size_min 0.37
_refine_diff_density_max 0.431
_refine_diff_density_min -0.339
_refine_diff_density_rms 0.056
_refine_ls_extinction_method none
_refine_ls_goodness_of_fit_ref 1.074
_refine_ls_hydrogen_treatment constr
_refine_ls_matrix_type full
_refine_ls_number_parameters 327
_refine_ls_number_reflns 4370
_refine_ls_number_restraints 298
_refine_ls_restrained_S_all 1.043
_refine_ls_R_factor_all 0.0322
_refine_ls_R_factor_gt 0.0252
_refine_ls_shift/su_max 0.001
_refine_ls_shift/su_mean 0.000
_refine_ls_structure_factor_coef Fsqd
_refine_ls_weighting_details 'w=1/[\s^2^(Fo^2^)+(0.0253P)^2^+6.5625P] where P=(Fo^2^+2Fc^2^)/3'
_refine_ls_weighting_scheme calc
_refine_ls_wR_factor_gt 0.0647
_refine_ls_wR_factor_ref 0.0708
_reflns_Friedel_coverage 0.000
_reflns_number_gt 3885
_reflns_number_total 4370
_reflns_threshold_expression 'I > 2\s(I)'
_cod_data_source_file c9cc04422a2.cif
_cod_data_source_block sad
_cod_original_cell_volume 3839.9(15)
_cod_database_code 7124248
_shelx_space_group_comment
;
The symmetry employed for this shelxl refinement is uniquely defined
by the following loop, which should always be used as a source of
symmetry information in preference to the above space-group names.
They are only intended as comments.
;
_olex2_refinement_description
;
1. Fixed Uiso
 At 1.2 times of:
  All C(H) groups
 At 1.5 times of:
  All C(H,H,H) groups, All O(H) groups, All O(H,H) groups
2. Restrained distances
 H2A-H4CB
 2.7 with sigma of 0.02
3. Rigid bond restraints
 All non-hydrogen atoms
 with sigma for 1-2 distances of 0.01 and sigma for 1-3 distances of 0.01
4. Uiso/Uaniso restraints and constraints
All non-hydrogen atoms have similar U: within 1.7A with sigma of 0.04 and sigma
for terminal atoms of 0.08
5. Others
 Sof(O4C)=Sof(H4CA)=Sof(H4CB)=0.66666*(1-FVAR(2))
 Sof(O4B)=Sof(H4BA)=Sof(H4BB)=0.66666*FVAR(2)
 Sof(O6B)=Sof(O8B)=Sof(O7B)=1-FVAR(2)
 Sof(O7A)=Sof(O8A)=Sof(O6A)=FVAR(2)
 Fixed Sof: O4A(0.33333) H4AA(0.33333) H4AB(0.33333)
6.a Free rotating group:
 O2(H2A,H2B), O3(H3A,H3B), O4B(H4BA,H4BB), O4A(H4AA,H4AB), O4C(H4CA,H4CB)
6.b Rotating group:
 O1(H1)
6.c Aromatic/amide H refined with riding coordinates:
 C29(H29), C24(H24), C26(H26), C28(H28), C23(H23), C2(H2), C3(H3), C31(H31),
 C25(H25), C30(H30)
6.d Idealised Me refined as rotating group:
 C32(H32A,H32B,H32C)
;
_shelx_shelxl_version_number 2014/7
_olex2_submission_special_instructions 'No special instructions were received'

loop_
_space_group_symop_operation_xyz
'x, y, z'
'-x, y, -z+1/2'
'x+1/2, y+1/2, z'
'-x+1/2, y+1/2, -z+1/2'
'-x, -y, -z'
'x, -y, z-1/2'
'-x+1/2, -y+1/2, -z'
'x+1/2, -y+1/2, z-1/2'

loop_
_atom_site_label
_atom_site_type_symbol
_atom_site_fract_x
_atom_site_fract_y
_atom_site_fract_z
_atom_site_U_iso_or_equiv
_atom_site_adp_type
_atom_site_occupancy
_atom_site_site_symmetry_order
_atom_site_calc_flag
_atom_site_refinement_flags_posn
_atom_site_refinement_flags_adp
_atom_site_refinement_flags_occupancy
_atom_site_disorder_assembly
_atom_site_disorder_group
Cu1 Cu 0.55609(2) 0.78386(2) 0.27836(2) 0.01900(7) Uani 1 1 d . U . . .
O1 O 0.50173(4) 0.83461(11) 0.33803(8) 0.0210(2) Uani 1 1 d . U . . .
H1 H 0.5022 0.7857 0.3949 0.031 Uiso 1 1 d GR . . . .
N4 N 0.61388(6) 0.75691(15) 0.40420(11) 0.0240(3) Uani 1 1 d . U . . .
N3 N 0.60969(6) 0.75934(15) 0.20811(11) 0.0240(3) Uani 1 1 d . U . . .
C29 C 0.69164(8) 0.7219(2) 0.58148(15) 0.0378(5) Uani 1 1 d . U . . .
H29 H 0.7178 0.7095 0.6410 0.045 Uiso 1 1 calc R . . . .
C27 C 0.65111(6) 0.66669(17) 0.41312(13) 0.0246(4) Uani 1 1 d . U . . .
C22 C 0.64756(7) 0.66959(17) 0.23561(13) 0.0251(4) Uani 1 1 d . U . . .
N1 N 0.54711(5) 0.57067(13) 0.27305(10) 0.0201(3) Uani 1 1 d . U . . .
C5 C 0.5000 0.5035(2) 0.2500 0.0209(5) Uani 1 2 d S TU P . .
C24 C 0.68284(9) 0.7315(2) 0.10711(17) 0.0417(5) Uani 1 1 d . U . . .
H24 H 0.7078 0.7219 0.0735 0.050 Uiso 1 1 calc R . . . .
C26 C 0.60816(8) 0.8335(2) 0.13221(15) 0.0327(4) Uani 1 1 d . U . . .
H26 H 0.5820 0.8955 0.1147 0.039 Uiso 1 1 calc R . . . .
C28 C 0.69087(7) 0.6481(2) 0.50214(15) 0.0327(4) Uani 1 1 d . U . . .
H28 H 0.7168 0.5863 0.5081 0.039 Uiso 1 1 calc R . . . .
C23 C 0.68506(8) 0.6548(2) 0.18559(15) 0.0348(4) Uani 1 1 d . U . . .
H23 H 0.7115 0.5936 0.2049 0.042 Uiso 1 1 calc R . . . .
C4 C 0.5000 0.3723(2) 0.2500 0.0317(6) Uani 1 2 d S TU P . .
C2 C 0.59595(8) 0.37706(19) 0.29643(19) 0.0410(5) Uani 1 1 d . U . . .
H2 H 0.6290 0.3365 0.3123 0.049 Uiso 1 1 calc R . . . .
C3 C 0.54973(8) 0.3096(2) 0.2739(2) 0.0473(6) Uani 1 1 d . U . . .
H3 H 0.5509 0.2225 0.2743 0.057 Uiso 1 1 calc R . . . .
C1 C 0.59352(7) 0.50879(17) 0.29555(13) 0.0240(3) Uani 1 1 d . U . . .
C31 C 0.61534(8) 0.8285(2) 0.48135(14) 0.0312(4) Uani 1 1 d . U . . .
H31 H 0.5896 0.8911 0.4739 0.037 Uiso 1 1 calc R . . . .
C25 C 0.64356(9) 0.8219(2) 0.07908(17) 0.0405(5) Uani 1 1 d . U . . .
H25 H 0.6410 0.8734 0.0260 0.049 Uiso 1 1 calc R . . . .
C30 C 0.65342(9) 0.8134(2) 0.57160(15) 0.0387(5) Uani 1 1 d . U . . .
H30 H 0.6531 0.8638 0.6240 0.046 Uiso 1 1 calc R . . . .
Cl1 Cl 0.67879(2) 1.05426(4) 0.34267(3) 0.02758(10) Uani 1 1 d . U . . .
O7A O 0.6891(4) 1.1697(9) 0.3011(5) 0.0483(17) Uani 0.56(3) 1 d . U . A 1
O5 O 0.62105(6) 1.03997(17) 0.31575(16) 0.0550(5) Uani 1 1 d . U . . .
O6B O 0.7009(6) 0.9742(15) 0.2860(9) 0.047(2) Uani 0.44(3) 1 d . U . A 2
O8B O 0.6949(5) 1.013(2) 0.4381(8) 0.065(3) Uani 0.44(3) 1 d . U . A 2
C21 C 0.64716(6) 0.58582(17) 0.32253(14) 0.0249(4) Uani 1 1 d . U . . .
C32 C 0.69550(7) 0.4956(2) 0.34598(16) 0.0337(4) Uani 1 1 d . U . . .
H32A H 0.7283 0.5431 0.3636 0.051 Uiso 1 1 calc GR . . . .
H32B H 0.6934 0.4454 0.2898 0.051 Uiso 1 1 calc GR . . . .
H32C H 0.6949 0.4423 0.3992 0.051 Uiso 1 1 calc GR . . . .
O2 O 0.50247(7) 0.69918(16) 0.50714(12) 0.0430(4) Uani 1 1 d . U . . .
H2A H 0.5015 0.7591 0.5451 0.065 Uiso 1 1 d DG . . . .
H2B H 0.4762 0.6501 0.5019 0.065 Uiso 1 1 d G . . . .
O3 O 0.42791(8) 0.50427(19) 0.46874(19) 0.0684(6) Uani 1 1 d . U . . .
H3A H 0.4457 0.4381 0.4672 0.103 Uiso 1 1 d G . . . .
H3B H 0.3918 0.5031 0.4447 0.103 Uiso 1 1 d G . . . .
O4B O 0.4761(3) 0.9219(5) 0.6030(6) 0.046(2) Uani 0.367(11) 1 d . U . B 2
H4BA H 0.4847 0.9985 0.6124 0.070 Uiso 0.367(11) 1 d G . . B 2
H4BB H 0.4459 0.9098 0.6130 0.070 Uiso 0.367(11) 1 d G . . B 2
O4A O 0.5237(2) 0.9196(5) 0.6296(5) 0.0433(12) Uani 0.3333 1 d . U . C 1
H4AA H 0.5094 0.9920 0.6215 0.065 Uiso 0.3333 1 d G . . C 1
H4AB H 0.5556 0.9247 0.6678 0.065 Uiso 0.3333 1 d G . . C 1
O4C O 0.4988(5) 0.9358(6) 0.5716(7) 0.051(3) Uani 0.299(11) 1 d . U . B 3
H4CA H 0.4987 0.9677 0.5176 0.076 Uiso 0.299(11) 1 d G . . B 3
H4CB H 0.5025 0.9829 0.6307 0.076 Uiso 0.299(11) 1 d DG . . B 3
O8A O 0.7074(5) 1.0640(13) 0.4464(5) 0.058(2) Uani 0.56(3) 1 d . U . A 1
O6A O 0.7021(5) 0.9549(12) 0.3042(11) 0.071(3) Uani 0.56(3) 1 d . U . A 1
O7B O 0.6918(5) 1.1792(8) 0.332(2) 0.083(4) Uani 0.44(3) 1 d . U . A 2

loop_
_atom_site_aniso_label
_atom_site_aniso_U_11
_atom_site_aniso_U_22
_atom_site_aniso_U_33
_atom_site_aniso_U_23
_atom_site_aniso_U_13
_atom_site_aniso_U_12
Cu1 0.01410(10) 0.01977(12) 0.02261(11) 0.00054(8) 0.00485(7) 0.00106(7)
O1 0.0180(5) 0.0222(6) 0.0225(6) -0.0009(5) 0.0057(4) 0.0001(4)
N4 0.0174(7) 0.0254(8) 0.0267(7) -0.0005(6) 0.0029(5) -0.0005(5)
N3 0.0165(6) 0.0257(8) 0.0300(8) -0.0004(6) 0.0077(6) -0.0027(5)
C29 0.0286(10) 0.0460(13) 0.0293(10) 0.0050(9) -0.0052(8) -0.0023(8)
C27 0.0160(7) 0.0251(9) 0.0312(9) 0.0031(7) 0.0051(6) -0.0028(6)
C22 0.0160(7) 0.0258(9) 0.0327(9) -0.0048(7) 0.0064(6) -0.0035(6)
N1 0.0145(6) 0.0183(7) 0.0264(7) 0.0002(5) 0.0049(5) 0.0005(5)
C5 0.0173(10) 0.0178(11) 0.0268(12) 0.000 0.0056(9) 0.000
C24 0.0300(10) 0.0576(15) 0.0451(12) -0.0040(10) 0.0230(9) -0.0027(9)
C26 0.0255(9) 0.0357(11) 0.0391(10) 0.0080(8) 0.0134(8) -0.0008(8)
C28 0.0213(8) 0.0330(10) 0.0387(10) 0.0066(8) 0.0015(7) 0.0021(7)
C23 0.0230(9) 0.0403(12) 0.0444(11) -0.0041(9) 0.0153(8) 0.0021(8)
C4 0.0205(11) 0.0177(12) 0.0537(17) 0.000 0.0067(11) 0.000
C2 0.0210(9) 0.0224(10) 0.0752(16) 0.0018(10) 0.0082(9) 0.0058(7)
C3 0.0258(10) 0.0161(9) 0.093(2) 0.0014(10) 0.0085(11) 0.0033(7)
C1 0.0176(8) 0.0203(8) 0.0331(9) 0.0007(7) 0.0062(6) 0.0013(6)
C31 0.0265(9) 0.0330(10) 0.0307(9) -0.0057(8) 0.0036(7) 0.0010(7)
C25 0.0341(10) 0.0514(14) 0.0419(11) 0.0088(10) 0.0204(9) -0.0028(9)
C30 0.0372(11) 0.0458(13) 0.0277(10) -0.0053(9) 0.0021(8) -0.0013(9)
Cl1 0.0223(2) 0.0246(2) 0.0359(2) 0.00108(17) 0.00898(17) 0.00581(15)
O7A 0.041(2) 0.052(4) 0.055(3) 0.025(2) 0.0193(18) 0.006(2)
O5 0.0235(7) 0.0413(10) 0.0992(15) 0.0046(9) 0.0172(8) 0.0031(6)
O6B 0.044(4) 0.061(5) 0.046(3) -0.017(3) 0.029(3) -0.003(3)
O8B 0.032(4) 0.127(10) 0.034(3) 0.016(4) 0.007(3) 0.015(4)
C21 0.0134(7) 0.0236(9) 0.0359(9) 0.0001(7) 0.0051(6) 0.0017(6)
C32 0.0168(8) 0.0326(11) 0.0489(12) -0.0003(9) 0.0062(7) 0.0056(7)
O2 0.0512(9) 0.0369(9) 0.0424(9) 0.0077(7) 0.0164(7) -0.0011(7)
O3 0.0438(10) 0.0480(11) 0.1088(17) 0.0220(11) 0.0166(11) 0.0035(8)
O4B 0.047(3) 0.035(3) 0.060(4) -0.012(2) 0.021(3) -0.002(2)
O4A 0.045(3) 0.028(3) 0.049(3) -0.008(2) 0.003(2) 0.002(2)
O4C 0.074(6) 0.033(3) 0.050(4) -0.014(3) 0.026(5) -0.005(3)
O8A 0.041(4) 0.105(6) 0.0279(19) 0.005(3) 0.011(2) 0.020(3)
O6A 0.034(3) 0.049(4) 0.116(7) -0.046(4) 0.003(4) 0.013(3)
O7B 0.036(3) 0.013(3) 0.195(12) -0.006(5) 0.024(7) 0.000(2)

loop_
_atom_type_symbol
_atom_type_description
_atom_type_scat_dispersion_real
_atom_type_scat_dispersion_imag
_atom_type_scat_source
C C 0.0033 0.0016 'International Tables Vol C Tables 4.2.6.8 and 6.1.1.4'
H H 0.0000 0.0000 'International Tables Vol C Tables 4.2.6.8 and 6.1.1.4'
Cl Cl 0.1484 0.1585 'International Tables Vol C Tables 4.2.6.8 and 6.1.1.4'
Cu Cu 0.3201 1.2651 'International Tables Vol C Tables 4.2.6.8 and 6.1.1.4'
N N 0.0061 0.0033 'International Tables Vol C Tables 4.2.6.8 and 6.1.1.4'
O O 0.0106 0.0060 'International Tables Vol C Tables 4.2.6.8 and 6.1.1.4'

loop_
_geom_angle_atom_site_label_1
_geom_angle_atom_site_label_2
_geom_angle_atom_site_label_3
_geom_angle
_geom_angle_site_symmetry_1
_geom_angle_site_symmetry_3
O1 Cu1 Cu1 44.32(4) 2_655 2_655
O1 Cu1 Cu1 44.58(4) . 2_655
O1 Cu1 O1 80.05(6) . 2_655
O1 Cu1 N4 95.08(6) . .
O1 Cu1 N4 171.69(6) 2_655 .
O1 Cu1 N3 94.48(6) 2_655 .
O1 Cu1 N3 170.81(6) . .
O1 Cu1 N1 102.12(5) . .
O1 Cu1 N1 101.66(5) 2_655 .
N4 Cu1 Cu1 134.47(5) . 2_655
N4 Cu1 N1 85.88(6) . .
N3 Cu1 Cu1 133.90(5) . 2_655
N3 Cu1 N4 89.45(6) . .
N3 Cu1 N1 86.15(6) . .
N1 Cu1 Cu1 84.40(3) . 2_655
Cu1 O1 Cu1 91.10(5) . 2_655
Cu1 O1 H1 113.8 . .
Cu1 O1 H1 112.5 2_655 .
C27 N4 Cu1 120.86(12) . .
C31 N4 Cu1 119.61(13) . .
C31 N4 C27 119.52(16) . .
C22 N3 Cu1 120.92(12) . .
C26 N3 Cu1 119.41(13) . .
C26 N3 C22 119.67(16) . .
C28 C29 H29 120.2 . .
C30 C29 H29 120.2 . .
C30 C29 C28 119.58(18) . .
N4 C27 C28 120.08(17) . .
N4 C27 C21 117.43(15) . .
C28 C27 C21 122.49(16) . .
N3 C22 C23 119.87(18) . .
N3 C22 C21 117.65(15) . .
C23 C22 C21 122.48(17) . .
C5 N1 Cu1 127.03(12) . .
C1 N1 Cu1 114.16(11) . .
C1 N1 C5 118.82(16) . .
N1 C5 N1 117.1(2) . 2_655
N1 C5 C4 121.43(10) 2_655 .
N1 C5 C4 121.43(10) . .
C23 C24 H24 120.2 . .
C25 C24 H24 120.2 . .
C25 C24 C23 119.69(19) . .
N3 C26 H26 118.5 . .
N3 C26 C25 123.0(2) . .
C25 C26 H26 118.5 . .
C29 C28 C27 119.84(18) . .
C29 C28 H28 120.1 . .
C27 C28 H28 120.1 . .
C22 C23 H23 120.1 . .
C24 C23 C22 119.85(19) . .
C24 C23 H23 120.1 . .
C5 C4 C3 118.40(13) . 2_655
C5 C4 C3 118.40(13) . .
C3 C4 C3 123.2(3) 2_655 .
C3 C2 H2 120.2 . .
C3 C2 C1 119.59(18) . .
C1 C2 H2 120.2 . .
C4 C3 H3 120.2 . .
C2 C3 C4 119.5(2) . .
C2 C3 H3 120.2 . .
N1 C1 C2 122.22(16) . .
N1 C1 C21 118.61(15) . .
C2 C1 C21 119.17(15) . .
N4 C31 H31 118.5 . .
N4 C31 C30 122.93(19) . .
C30 C31 H31 118.5 . .
C24 C25 C26 117.9(2) . .
C24 C25 H25 121.1 . .
C26 C25 H25 121.1 . .
C29 C30 C31 118.0(2) . .
C29 C30 H30 121.0 . .
C31 C30 H30 121.0 . .
O7A Cl1 O5 107.1(4) . .
O7A Cl1 O8A 105.4(6) . .
O5 Cl1 O8A 116.6(5) . .
O6B Cl1 O5 110.9(6) . .
O8B Cl1 O5 102.0(5) . .
O8B Cl1 O6B 109.2(8) . .
O8B Cl1 O7B 113.8(6) . .
O6A Cl1 O7A 108.7(6) . .
O6A Cl1 O5 110.8(5) . .
O6A Cl1 O8A 108.0(7) . .
O7B Cl1 O5 109.9(5) . .
O7B Cl1 O6B 110.8(9) . .
C27 C21 C1 109.02(14) . .
C22 C21 C27 110.44(15) . .
C22 C21 C1 109.31(14) . .
C32 C21 C27 109.04(15) . .
C32 C21 C22 109.32(15) . .
C32 C21 C1 109.70(15) . .
C21 C32 H32A 109.5 . .
C21 C32 H32B 109.5 . .
C21 C32 H32C 109.5 . .
H32A C32 H32B 109.5 . .
H32A C32 H32C 109.5 . .
H32B C32 H32C 109.5 . .
H2A O2 H2B 109.8 . .
H3A O3 H3B 119.6 . .
H4BA O4B H4BB 109.4 . .
H4AA O4A H4AB 109.6 . .
H4CA O4C H4CB 124.8 . .

loop_
_geom_bond_atom_site_label_1
_geom_bond_atom_site_label_2
_geom_bond_distance
_geom_bond_site_symmetry_2
Cu1 Cu1 2.7934(8) 2_655
Cu1 O1 1.9609(13) 2_655
Cu1 O1 1.9520(12) .
Cu1 N4 1.9959(16) .
Cu1 N3 1.9840(16) .
Cu1 N1 2.2883(15) .
O1 Cu1 1.9609(13) 2_655
O1 H1 0.9700 .
N4 C27 1.348(2) .
N4 C31 1.342(2) .
N3 C22 1.348(2) .
N3 C26 1.343(2) .
C29 H29 0.9300 .
C29 C28 1.386(3) .
C29 C30 1.374(3) .
C27 C28 1.397(3) .
C27 C21 1.545(3) .
C22 C23 1.394(3) .
C22 C21 1.544(3) .
N1 C5 1.3751(18) .
N1 C1 1.332(2) .
C5 N1 1.3751(18) 2_655
C5 C4 1.402(4) .
C24 H24 0.9300 .
C24 C23 1.385(3) .
C24 C25 1.377(3) .
C26 H26 0.9300 .
C26 C25 1.377(3) .
C28 H28 0.9300 .
C23 H23 0.9300 .
C4 C3 1.408(2) 2_655
C4 C3 1.408(2) .
C2 H2 0.9300 .
C2 C3 1.358(3) .
C2 C1 1.409(3) .
C3 H3 0.9300 .
C1 C21 1.569(2) .
C31 H31 0.9300 .
C31 C30 1.386(3) .
C25 H25 0.9300 .
C30 H30 0.9300 .
Cl1 O7A 1.433(7) .
Cl1 O5 1.4471(16) .
Cl1 O6B 1.423(11) .
Cl1 O8B 1.383(10) .
Cl1 O8A 1.459(8) .
Cl1 O6A 1.419(10) .
Cl1 O7B 1.397(10) .
C21 C32 1.542(2) .
C32 H32A 0.9600 .
C32 H32B 0.9600 .
C32 H32C 0.9600 .
O2 H2A 0.8484 .
O2 H2B 0.8489 .
O3 H3A 0.8494 .
O3 H3B 0.9004 .
O4B H4BA 0.8494 .
O4B H4BB 0.8535 .
O4A H4AA 0.8511 .
O4A H4AB 0.8490 .
O4C H4CA 0.8501 .
O4C H4CB 0.9700 .

loop_
_geom_hbond_atom_site_label_D
_geom_hbond_atom_site_label_H
_geom_hbond_atom_site_label_A
_geom_hbond_distance_DH
_geom_hbond_distance_HA
_geom_hbond_distance_DA
_geom_hbond_angle_DHA
_geom_hbond_site_symmetry_A
O1 H1 O2 0.97 1.86 2.834(2) 177.1 .
O2 H2A O4B 0.85 2.12 2.939(6) 161.5 .
O2 H2A O4A 0.85 2.08 2.895(6) 160.4 .
O2 H2A O4C 0.85 1.93 2.706(6) 151.1 .
O2 H2B O3 0.85 1.97 2.789(3) 162.0 .
O3 H3A O2 0.85 1.95 2.787(3) 166.5 5_666
O4B H4BA O1 0.85 1.91 2.743(5) 165.5 5_676
O4B H4BB O5 0.85 2.35 3.135(10) 152.9 5_676
O4A H4AA O1 0.85 1.99 2.782(5) 154.5 5_676
O4A H4AB O5 0.85 2.32 3.113(6) 155.1 6_576
O4C H4CA O4C 0.85 1.67 2.50(2) 165.2 5_676
O4C H4CB O1 0.97 2.01 2.780(6) 134.6 5_676
